data_4510458
loop_
_publ_author_name
'Li, Ya-Nan'
'Huo, Li-Hua'
'Deng, Zhao-Peng'
'Zou, Xin'
'Zhu, Zhi-Biao'
'Zhao, Hui'
'Gao, Shan'

_publ_section_title
;
 Solvent Effect on the Supramolecular Patterns and Luminescent Properties
 of Organic Salts Comprising Naphthalene-1,5-disulfonic Acid and
 Triphenylmethylamine
;
_journal_issue 5
_journal_name_full 'Crystal Growth &amp; Design'
_journal_page_first 2381
_journal_paper_doi 10.1021/cg5001057
_journal_volume 14
_journal_year 2014
_chemical_formula_moiety 'C19 H18 N, 0.5(C10 H6 O6 S2), 2(C3 H7 N O)'
_chemical_formula_sum 'C30 H35 N3 O5 S'
_chemical_formula_weight 549.67
_chemical_name_systematic
; 
 ? 
;
_space_group_IT_number 2
_symmetry_cell_setting triclinic
_symmetry_space_group_name_Hall '-P 1'
_symmetry_space_group_name_H-M 'P -1'
_atom_sites_solution_hydrogens geom
_atom_sites_solution_primary direct
_atom_sites_solution_secondary difmap
_audit_creation_method SHELXL-97
_cell_angle_alpha 91.880(11)
_cell_angle_beta 102.104(14)
_cell_angle_gamma 104.570(13)
_cell_formula_units_Z 2
_cell_length_a 7.9064(15)
_cell_length_b 13.5759(14)
_cell_length_c 14.349(2)
_cell_measurement_reflns_used 1952
_cell_measurement_temperature 295(2)
_cell_measurement_theta_max 27.50
_cell_measurement_theta_min 3.17
_cell_volume 1451.5(4)
_computing_cell_refinement
;
CrysAlisPro, Agilent Technologies,
Version 1.171.35.21 (release 20-01-2012 CrysAlis171 .NET)
(compiled Jan 23 2012,18:06:46)
;
_computing_data_collection
;
CrysAlisPro, Agilent Technologies,
Version 1.171.35.21 (release 20-01-2012 CrysAlis171 .NET)
(compiled Jan 23 2012,18:06:46)
;
_computing_data_reduction
;
CrysAlisPro, Agilent Technologies,
Version 1.171.35.21 (release 20-01-2012 CrysAlis171 .NET)
(compiled Jan 23 2012,18:06:46)
;
_computing_molecular_graphics '(K. Brandenburg, Diamond 3.1, 2009)'
_computing_publication_material '(K. Brandenburg, Diamond 3.1, 2009)'
_computing_structure_refinement 'SHELXL-97 (Sheldrick, 1997)'
_computing_structure_solution 'SHELXS-97 (Sheldrick, 1990)'
_diffrn_ambient_temperature 295(2)
_diffrn_detector_area_resol_mean 16.1954
_diffrn_measured_fraction_theta_full 0.987
_diffrn_measured_fraction_theta_max 0.987
_diffrn_measurement_device_type 'Xcalibur, Eos'
_diffrn_measurement_method '\w scans'
_diffrn_radiation_monochromator graphite
_diffrn_radiation_source 'Enhance (Mo) X-ray Source'
_diffrn_radiation_type MoK\a
_diffrn_radiation_wavelength 0.71073
_diffrn_reflns_av_R_equivalents 0.0265
_diffrn_reflns_av_sigmaI/netI 0.0625
_diffrn_reflns_limit_h_max 10
_diffrn_reflns_limit_h_min -10
_diffrn_reflns_limit_k_max 13
_diffrn_reflns_limit_k_min -17
_diffrn_reflns_limit_l_max 18
_diffrn_reflns_limit_l_min -15
_diffrn_reflns_number 9471
_diffrn_reflns_theta_full 27.56
_diffrn_reflns_theta_max 27.56
_diffrn_reflns_theta_min 3.18
_exptl_absorpt_coefficient_mu 0.154
_exptl_absorpt_correction_T_max 0.9772
_exptl_absorpt_correction_T_min 0.9654
_exptl_absorpt_correction_type multi-scan
_exptl_absorpt_process_details
; 
CrysAlisPro, Agilent Technologies,
Version 1.171.35.21 (release 20-01-2012 CrysAlis171 .NET)
(compiled Jan 23 2012,18:06:46)
Empirical absorption correction using spherical harmonics,
 implemented in SCALE3 ABSPACK scaling algorithm. 
;
_exptl_crystal_colour colorless
_exptl_crystal_density_diffrn 1.258
_exptl_crystal_density_method 'not measured'
_exptl_crystal_description prism
_exptl_crystal_F_000 584
_exptl_crystal_size_max 0.23
_exptl_crystal_size_mid 0.19
_exptl_crystal_size_min 0.15
_refine_diff_density_max 0.222
_refine_diff_density_min -0.324
_refine_diff_density_rms 0.043
_refine_ls_extinction_method none
_refine_ls_goodness_of_fit_ref 1.024
_refine_ls_hydrogen_treatment mixed
_refine_ls_matrix_type full
_refine_ls_number_parameters 365
_refine_ls_number_reflns 6631
_refine_ls_number_restraints 6
_refine_ls_restrained_S_all 1.023
_refine_ls_R_factor_all 0.0960
_refine_ls_R_factor_gt 0.0575
_refine_ls_shift/su_max 0.000
_refine_ls_shift/su_mean 0.000
_refine_ls_structure_factor_coef Fsqd
_refine_ls_weighting_details 'calc w=1/[\s^2^(Fo^2^)+(0.0476P)^2^+0.2197P] where P=(Fo^2^+2Fc^2^)/3'
_refine_ls_weighting_scheme calc
_refine_ls_wR_factor_gt 0.1158
_refine_ls_wR_factor_ref 0.1365
_reflns_number_gt 4348
_reflns_number_total 6631
_reflns_threshold_expression >2sigma(I)
_cod_data_source_file cg5001057_si_002.cif
_cod_data_source_block 7
_cod_depositor_comments 'Adding full bibliography for 4510452--4510462.cif.'
_cod_database_code 4510458

loop_
_symmetry_equiv_pos_as_xyz
'x, y, z'
'-x, -y, -z'

loop_
_atom_site_label
_atom_site_type_symbol
_atom_site_fract_x
_atom_site_fract_y
_atom_site_fract_z
_atom_site_U_iso_or_equiv
_atom_site_adp_type
_atom_site_occupancy
_atom_site_symmetry_multiplicity
_atom_site_calc_flag
_atom_site_refinement_flags
S1 S 0.12505(8) 0.45407(4) 0.28946(4) 0.03899(16) Uani 1 1 d .
O1 O -0.0353(2) 0.37443(13) 0.24883(11) 0.0547(5) Uani 1 1 d .
O2 O 0.1160(2) 0.55265(13) 0.25502(11) 0.0561(5) Uani 1 1 d .
O3 O 0.2889(2) 0.42930(14) 0.28085(11) 0.0574(5) Uani 1 1 d .
O4 O 0.5846(3) 0.66101(16) 0.15155(14) 0.0693(6) Uani 1 1 d .
O5 O 0.5568(3) 0.75730(15) 0.44206(12) 0.0645(5) Uani 1 1 d .
N1 N 0.3716(3) 0.73410(15) 0.25100(13) 0.0420(5) Uani 1 1 d D
H1N1 H 0.437(2) 0.7185(17) 0.2144(12) 0.063 Uiso 1 1 d D
H1N2 H 0.433(2) 0.7421(17) 0.3096(7) 0.063 Uiso 1 1 d D
H1N3 H 0.2794(19) 0.6825(13) 0.2463(14) 0.063 Uiso 1 1 d D
N2 N 0.6273(3) 0.50645(16) 0.11528(13) 0.0471(5) Uani 1 1 d .
N3 N 0.5209(4) 0.76386(17) 0.59442(16) 0.0635(6) Uani 1 1 d .
C1 C 0.2857(3) 0.45516(18) 0.57559(15) 0.0444(6) Uani 1 1 d .
H1A H 0.3833 0.4419 0.6170 0.053 Uiso 1 1 calc R
C2 C 0.2732(3) 0.44740(17) 0.47647(15) 0.0399(5) Uani 1 1 d .
H2A H 0.3621 0.4282 0.4528 0.048 Uiso 1 1 calc R
C3 C 0.1330(3) 0.46752(16) 0.41469(14) 0.0340(5) Uani 1 1 d .
C4 C -0.0067(3) 0.49649(15) 0.44943(13) 0.0317(5) Uani 1 1 d .
C5 C -0.1555(3) 0.51799(18) 0.38854(15) 0.0401(5) Uani 1 1 d .
H5A H -0.1648 0.5138 0.3228 0.048 Uiso 1 1 calc R
C6 C 0.3126(3) 0.82952(16) 0.22664(14) 0.0366(5) Uani 1 1 d .
C7 C 0.4795(3) 0.91322(17) 0.21657(15) 0.0412(5) Uani 1 1 d .
C8 C 0.4659(4) 0.9851(2) 0.1513(2) 0.0668(8) Uani 1 1 d .
H8A H 0.3550 0.9826 0.1120 0.080 Uiso 1 1 calc R
C9 C 0.6154(5) 1.0605(3) 0.1439(2) 0.0851(10) Uani 1 1 d .
H9A H 0.6035 1.1083 0.0997 0.102 Uiso 1 1 calc R
C10 C 0.7801(4) 1.0661(3) 0.2003(2) 0.0775(9) Uani 1 1 d .
H10A H 0.8796 1.1176 0.1951 0.093 Uiso 1 1 calc R
C11 C 0.7971(4) 0.9952(2) 0.2644(2) 0.0630(8) Uani 1 1 d .
H11A H 0.9089 0.9976 0.3026 0.076 Uiso 1 1 calc R
C12 C 0.6473(3) 0.9196(2) 0.27253(18) 0.0509(6) Uani 1 1 d .
H12A H 0.6604 0.8719 0.3168 0.061 Uiso 1 1 calc R
C13 C 0.1724(3) 0.80631(18) 0.13143(15) 0.0418(5) Uani 1 1 d .
C14 C 0.0316(4) 0.8508(2) 0.11568(19) 0.0624(7) Uani 1 1 d .
H14A H 0.0153 0.8907 0.1652 0.075 Uiso 1 1 calc R
C15 C -0.0857(4) 0.8369(3) 0.0271(2) 0.0761(9) Uani 1 1 d .
H15A H -0.1796 0.8679 0.0172 0.091 Uiso 1 1 calc R
C16 C -0.0632(4) 0.7774(3) -0.04578(19) 0.0733(9) Uani 1 1 d .
H16A H -0.1424 0.7677 -0.1053 0.088 Uiso 1 1 calc R
C17 C 0.0743(4) 0.7325(2) -0.03153(18) 0.0667(8) Uani 1 1 d .
H17A H 0.0890 0.6921 -0.0813 0.080 Uiso 1 1 calc R
C18 C 0.1923(4) 0.7467(2) 0.05641(16) 0.0537(7) Uani 1 1 d .
H18A H 0.2864 0.7159 0.0655 0.064 Uiso 1 1 calc R
C19 C 0.2333(3) 0.85524(17) 0.31101(14) 0.0367(5) Uani 1 1 d .
C20 C 0.0808(3) 0.78656(19) 0.32737(17) 0.0479(6) Uani 1 1 d .
H20A H 0.0249 0.7284 0.2853 0.057 Uiso 1 1 calc R
C21 C 0.0118(4) 0.8041(2) 0.40547(19) 0.0562(7) Uani 1 1 d .
H21A H -0.0897 0.7576 0.4158 0.067 Uiso 1 1 calc R
C22 C 0.0931(4) 0.8901(2) 0.46796(17) 0.0544(7) Uani 1 1 d .
H22A H 0.0470 0.9017 0.5206 0.065 Uiso 1 1 calc R
C23 C 0.2425(3) 0.9588(2) 0.45231(17) 0.0516(6) Uani 1 1 d .
H23A H 0.2973 1.0172 0.4943 0.062 Uiso 1 1 calc R
C24 C 0.3119(3) 0.94146(18) 0.37406(15) 0.0415(5) Uani 1 1 d .
H24A H 0.4129 0.9886 0.3640 0.050 Uiso 1 1 calc R
C25 C 0.5454(3) 0.5672(2) 0.15184(16) 0.0528(7) Uani 1 1 d .
H25A H 0.4514 0.5368 0.1798 0.063 Uiso 1 1 calc R
C26 C 0.7784(3) 0.5477(2) 0.07298(18) 0.0573(7) Uani 1 1 d .
H26A H 0.7997 0.6205 0.0739 0.086 Uiso 1 1 calc R
H26B H 0.7526 0.5184 0.0081 0.086 Uiso 1 1 calc R
H26C H 0.8831 0.5313 0.1090 0.086 Uiso 1 1 calc R
C27 C 0.5679(4) 0.3962(2) 0.1169(2) 0.0651(8) Uani 1 1 d .
H27A H 0.4687 0.3795 0.1475 0.098 Uiso 1 1 calc R
H27B H 0.6647 0.3719 0.1517 0.098 Uiso 1 1 calc R
H27C H 0.5312 0.3645 0.0525 0.098 Uiso 1 1 calc R
C28 C 0.4625(4) 0.7466(2) 0.50065(19) 0.0562(7) Uani 1 1 d .
H28A H 0.3391 0.7243 0.4770 0.067 Uiso 1 1 calc R
C29 C 0.3947(6) 0.7490(3) 0.6567(3) 0.1170(15) Uani 1 1 d .
H29A H 0.2743 0.7275 0.6185 0.176 Uiso 1 1 calc R
H29B H 0.4108 0.8121 0.6939 0.176 Uiso 1 1 calc R
H29C H 0.4157 0.6976 0.6987 0.176 Uiso 1 1 calc R
C30 C 0.7104(5) 0.7952(2) 0.6374(2) 0.0843(10) Uani 1 1 d .
H30A H 0.7769 0.7965 0.5884 0.127 Uiso 1 1 calc R
H30B H 0.7400 0.7478 0.6821 0.127 Uiso 1 1 calc R
H30C H 0.7405 0.8622 0.6702 0.127 Uiso 1 1 calc R

loop_
_atom_site_aniso_label
_atom_site_aniso_U_11
_atom_site_aniso_U_22
_atom_site_aniso_U_33
_atom_site_aniso_U_23
_atom_site_aniso_U_13
_atom_site_aniso_U_12
S1 0.0433(3) 0.0426(4) 0.0313(3) 0.0016(2) 0.0118(2) 0.0092(3)
O1 0.0572(11) 0.0579(12) 0.0376(9) -0.0139(7) 0.0090(8) -0.0015(9)
O2 0.0737(12) 0.0505(11) 0.0482(10) 0.0168(8) 0.0198(9) 0.0175(9)
O3 0.0564(11) 0.0833(14) 0.0464(10) 0.0114(9) 0.0270(8) 0.0302(10)
O4 0.0843(14) 0.0610(14) 0.0770(13) 0.0035(10) 0.0428(11) 0.0252(11)
O5 0.0722(13) 0.0868(15) 0.0460(10) 0.0144(9) 0.0182(10) 0.0365(11)
N1 0.0506(12) 0.0435(12) 0.0373(10) 0.0005(9) 0.0157(9) 0.0176(10)
N2 0.0449(11) 0.0563(14) 0.0429(11) 0.0063(9) 0.0131(9) 0.0157(10)
N3 0.0910(19) 0.0526(15) 0.0492(13) 0.0111(10) 0.0231(13) 0.0163(13)
C1 0.0370(12) 0.0579(16) 0.0376(12) 0.0035(11) 0.0013(10) 0.0174(11)
C2 0.0331(12) 0.0453(14) 0.0419(12) 0.0006(10) 0.0084(10) 0.0119(10)
C3 0.0365(12) 0.0322(12) 0.0312(11) -0.0004(8) 0.0079(9) 0.0057(9)
C4 0.0313(11) 0.0311(12) 0.0297(10) -0.0001(8) 0.0053(8) 0.0043(9)
C5 0.0404(13) 0.0483(15) 0.0290(11) -0.0001(9) 0.0026(9) 0.0115(11)
C6 0.0440(13) 0.0356(13) 0.0313(11) -0.0015(9) 0.0096(9) 0.0123(10)
C7 0.0475(14) 0.0429(14) 0.0330(12) -0.0028(9) 0.0143(10) 0.0082(11)
C8 0.0664(19) 0.063(2) 0.0585(17) 0.0174(14) 0.0054(14) 0.0008(15)
C9 0.097(3) 0.074(2) 0.066(2) 0.0253(17) 0.0147(19) -0.0082(19)
C10 0.070(2) 0.079(2) 0.072(2) 0.0043(17) 0.0289(18) -0.0128(17)
C11 0.0501(16) 0.072(2) 0.0630(18) -0.0044(15) 0.0206(14) 0.0044(14)
C12 0.0481(15) 0.0531(17) 0.0527(15) 0.0038(12) 0.0167(12) 0.0109(12)
C13 0.0446(13) 0.0422(14) 0.0360(12) -0.0007(9) 0.0104(10) 0.0062(11)
C14 0.0620(18) 0.078(2) 0.0486(15) -0.0004(14) 0.0040(13) 0.0291(16)
C15 0.0639(19) 0.105(3) 0.0575(19) 0.0167(17) -0.0011(15) 0.0292(18)
C16 0.065(2) 0.096(3) 0.0367(15) 0.0129(15) -0.0026(14) -0.0085(18)
C17 0.074(2) 0.077(2) 0.0355(14) -0.0059(12) 0.0129(14) -0.0036(17)
C18 0.0595(16) 0.0602(18) 0.0385(13) -0.0056(11) 0.0143(12) 0.0092(13)
C19 0.0418(12) 0.0366(13) 0.0340(11) 0.0002(9) 0.0097(10) 0.0137(10)
C20 0.0535(15) 0.0420(15) 0.0495(14) -0.0072(10) 0.0187(12) 0.0105(12)
C21 0.0574(16) 0.0535(17) 0.0655(17) 0.0014(13) 0.0331(14) 0.0133(13)
C22 0.0685(18) 0.0588(18) 0.0465(14) -0.0022(12) 0.0285(13) 0.0240(14)
C23 0.0628(17) 0.0490(16) 0.0433(14) -0.0097(11) 0.0131(12) 0.0165(13)
C24 0.0474(13) 0.0392(14) 0.0384(12) -0.0023(9) 0.0105(10) 0.0122(11)
C25 0.0517(15) 0.072(2) 0.0393(13) 0.0046(12) 0.0178(12) 0.0187(15)
C26 0.0484(15) 0.074(2) 0.0539(16) 0.0085(13) 0.0183(13) 0.0193(14)
C27 0.0678(19) 0.063(2) 0.0695(18) 0.0136(14) 0.0187(15) 0.0219(15)
C28 0.0643(18) 0.0502(17) 0.0560(17) 0.0076(12) 0.0113(14) 0.0202(14)
C29 0.180(4) 0.099(3) 0.086(3) 0.014(2) 0.083(3) 0.016(3)
C30 0.113(3) 0.059(2) 0.0635(19) 0.0035(15) -0.0121(19) 0.0186(19)

loop_
_atom_type_symbol
_atom_type_description
_atom_type_scat_dispersion_real
_atom_type_scat_dispersion_imag
_atom_type_scat_source
C C 0.0033 0.0016 'International Tables Vol C Tables 4.2.6.8 and 6.1.1.4'
H H 0.0000 0.0000 'International Tables Vol C Tables 4.2.6.8 and 6.1.1.4'
N N 0.0061 0.0033 'International Tables Vol C Tables 4.2.6.8 and 6.1.1.4'
O O 0.0106 0.0060 'International Tables Vol C Tables 4.2.6.8 and 6.1.1.4'
S S 0.1246 0.1234 'International Tables Vol C Tables 4.2.6.8 and 6.1.1.4'

loop_
_geom_angle_atom_site_label_1
_geom_angle_atom_site_label_2
_geom_angle_atom_site_label_3
_geom_angle
_geom_angle_site_symmetry_1
_geom_angle_site_symmetry_3
O1 S1 O3 114.00(11) . .
O1 S1 O2 112.23(11) . .
O3 S1 O2 112.09(10) . .
O1 S1 C3 105.71(9) . .
O3 S1 C3 106.23(10) . .
O2 S1 C3 105.82(10) . .
C6 N1 H1N1 113.4(16) . .
C6 N1 H1N2 109.8(16) . .
H1N1 N1 H1N2 107.8(13) . .
C6 N1 H1N3 110.3(16) . .
H1N1 N1 H1N3 107.7(13) . .
H1N2 N1 H1N3 107.7(13) . .
C25 N2 C26 121.2(2) . .
C25 N2 C27 120.7(2) . .
C26 N2 C27 118.1(2) . .
C28 N3 C30 120.8(2) . .
C28 N3 C29 120.5(3) . .
C30 N3 C29 118.7(3) . .
C5 C1 C2 120.3(2) 2_566 .
C5 C1 H1A 119.9 2_566 .
C2 C1 H1A 119.9 . .
C3 C2 C1 120.9(2) . .
C3 C2 H2A 119.5 . .
C1 C2 H2A 119.5 . .
C2 C3 C4 120.61(18) . .
C2 C3 S1 118.24(16) . .
C4 C3 S1 121.14(15) . .
C5 C4 C4 119.0(2) . 2_566
C5 C4 C3 123.01(18) . .
C4 C4 C3 118.0(2) 2_566 .
C1 C5 C4 121.18(19) 2_566 .
C1 C5 H5A 119.4 2_566 .
C4 C5 H5A 119.4 . .
N1 C6 C13 108.88(17) . .
N1 C6 C19 104.72(16) . .
C13 C6 C19 112.08(18) . .
N1 C6 C7 107.74(17) . .
C13 C6 C7 109.92(17) . .
C19 C6 C7 113.20(17) . .
C12 C7 C8 117.4(2) . .
C12 C7 C6 121.5(2) . .
C8 C7 C6 121.1(2) . .
C9 C8 C7 120.6(3) . .
C9 C8 H8A 119.7 . .
C7 C8 H8A 119.7 . .
C10 C9 C8 121.2(3) . .
C10 C9 H9A 119.4 . .
C8 C9 H9A 119.4 . .
C9 C10 C11 119.2(3) . .
C9 C10 H10A 120.4 . .
C11 C10 H10A 120.4 . .
C10 C11 C12 120.0(3) . .
C10 C11 H11A 120.0 . .
C12 C11 H11A 120.0 . .
C7 C12 C11 121.6(2) . .
C7 C12 H12A 119.2 . .
C11 C12 H12A 119.2 . .
C14 C13 C18 118.2(2) . .
C14 C13 C6 120.9(2) . .
C18 C13 C6 120.7(2) . .
C13 C14 C15 120.9(3) . .
C13 C14 H14A 119.6 . .
C15 C14 H14A 119.6 . .
C16 C15 C14 119.8(3) . .
C16 C15 H15A 120.1 . .
C14 C15 H15A 120.1 . .
C17 C16 C15 120.2(3) . .
C17 C16 H16A 119.9 . .
C15 C16 H16A 119.9 . .
C16 C17 C18 120.2(3) . .
C16 C17 H17A 119.9 . .
C18 C17 H17A 119.9 . .
C17 C18 C13 120.8(3) . .
C17 C18 H18A 119.6 . .
C13 C18 H18A 119.6 . .
C24 C19 C20 118.3(2) . .
C24 C19 C6 122.63(19) . .
C20 C19 C6 119.0(2) . .
C21 C20 C19 120.7(2) . .
C21 C20 H20A 119.6 . .
C19 C20 H20A 119.6 . .
C22 C21 C20 120.1(2) . .
C22 C21 H21A 119.9 . .
C20 C21 H21A 119.9 . .
C23 C22 C21 119.8(2) . .
C23 C22 H22A 120.1 . .
C21 C22 H22A 120.1 . .
C22 C23 C24 120.2(2) . .
C22 C23 H23A 119.9 . .
C24 C23 H23A 119.9 . .
C19 C24 C23 120.9(2) . .
C19 C24 H24A 119.6 . .
C23 C24 H24A 119.6 . .
O4 C25 N2 124.8(2) . .
O4 C25 H25A 117.6 . .
N2 C25 H25A 117.6 . .
N2 C26 H26A 109.5 . .
N2 C26 H26B 109.5 . .
H26A C26 H26B 109.5 . .
N2 C26 H26C 109.5 . .
H26A C26 H26C 109.5 . .
H26B C26 H26C 109.5 . .
N2 C27 H27A 109.5 . .
N2 C27 H27B 109.5 . .
H27A C27 H27B 109.5 . .
N2 C27 H27C 109.5 . .
H27A C27 H27C 109.5 . .
H27B C27 H27C 109.5 . .
O5 C28 N3 125.7(3) . .
O5 C28 H28A 117.2 . .
N3 C28 H28A 117.2 . .
N3 C29 H29A 109.5 . .
N3 C29 H29B 109.5 . .
H29A C29 H29B 109.5 . .
N3 C29 H29C 109.5 . .
H29A C29 H29C 109.5 . .
H29B C29 H29C 109.5 . .
N3 C30 H30A 109.5 . .
N3 C30 H30B 109.5 . .
H30A C30 H30B 109.5 . .
N3 C30 H30C 109.5 . .
H30A C30 H30C 109.5 . .
H30B C30 H30C 109.5 . .

loop_
_geom_bond_atom_site_label_1
_geom_bond_atom_site_label_2
_geom_bond_distance
_geom_bond_site_symmetry_2
S1 O1 1.4408(17) .
S1 O3 1.4458(16) .
S1 O2 1.4550(17) .
S1 C3 1.786(2) .
O4 C25 1.234(3) .
O5 C28 1.225(3) .
N1 C6 1.511(3) .
N1 H1N1 0.865(9) .
N1 H1N2 0.867(9) .
N1 H1N3 0.864(9) .
N2 C25 1.325(3) .
N2 C26 1.449(3) .
N2 C27 1.454(3) .
N3 C28 1.320(3) .
N3 C30 1.443(4) .
N3 C29 1.455(4) .
C1 C5 1.363(3) 2_566
C1 C2 1.403(3) .
C1 H1A 0.9300 .
C2 C3 1.358(3) .
C2 H2A 0.9300 .
C3 C4 1.435(3) .
C4 C5 1.411(3) .
C4 C4 1.431(4) 2_566
C5 C1 1.363(3) 2_566
C5 H5A 0.9300 .
C6 C13 1.535(3) .
C6 C19 1.543(3) .
C6 C7 1.546(3) .
C7 C12 1.380(3) .
C7 C8 1.382(3) .
C8 C9 1.381(4) .
C8 H8A 0.9300 .
C9 C10 1.364(4) .
C9 H9A 0.9300 .
C10 C11 1.365(4) .
C10 H10A 0.9300 .
C11 C12 1.387(3) .
C11 H11A 0.9300 .
C12 H12A 0.9300 .
C13 C14 1.377(3) .
C13 C18 1.384(3) .
C14 C15 1.383(4) .
C14 H14A 0.9300 .
C15 C16 1.369(4) .
C15 H15A 0.9300 .
C16 C17 1.358(4) .
C16 H16A 0.9300 .
C17 C18 1.378(4) .
C17 H17A 0.9300 .
C18 H18A 0.9300 .
C19 C24 1.380(3) .
C19 C20 1.395(3) .
C20 C21 1.383(3) .
C20 H20A 0.9300 .
C21 C22 1.376(4) .
C21 H21A 0.9300 .
C22 C23 1.373(3) .
C22 H22A 0.9300 .
C23 C24 1.387(3) .
C23 H23A 0.9300 .
C24 H24A 0.9300 .
C25 H25A 0.9300 .
C26 H26A 0.9600 .
C26 H26B 0.9600 .
C26 H26C 0.9600 .
C27 H27A 0.9600 .
C27 H27B 0.9600 .
C27 H27C 0.9600 .
C28 H28A 0.9300 .
C29 H29A 0.9600 .
C29 H29B 0.9600 .
C29 H29C 0.9600 .
C30 H30A 0.9600 .
C30 H30B 0.9600 .
C30 H30C 0.9600 .

loop_
_geom_hbond_atom_site_label_D
_geom_hbond_atom_site_label_H
_geom_hbond_atom_site_label_A
_geom_hbond_distance_DH
_geom_hbond_distance_HA
_geom_hbond_distance_DA
_geom_hbond_angle_DHA
N1 H1N1 O4 0.865(9) 1.908(11) 2.759(2) 168(2)
N1 H1N2 O5 0.867(9) 1.924(9) 2.790(3) 176.5(19)
N1 H1N3 O2 0.864(9) 1.930(12) 2.777(3) 166(2)

loop_
_geom_torsion_atom_site_label_1
_geom_torsion_atom_site_label_2
_geom_torsion_atom_site_label_3
_geom_torsion_atom_site_label_4
_geom_torsion
_geom_torsion_site_symmetry_1
_geom_torsion_site_symmetry_4
C5 C1 C2 C3 0.8(3) 2_566 .
C1 C2 C3 C4 -0.5(3) . .
C1 C2 C3 S1 -179.08(17) . .
O1 S1 C3 C2 117.42(18) . .
O3 S1 C3 C2 -4.0(2) . .
O2 S1 C3 C2 -123.36(18) . .
O1 S1 C3 C4 -61.15(19) . .
O3 S1 C3 C4 177.38(17) . .
O2 S1 C3 C4 58.07(19) . .
C2 C3 C4 C5 -179.8(2) . .
S1 C3 C4 C5 -1.3(3) . .
C2 C3 C4 C4 0.1(3) . 2_566
S1 C3 C4 C4 178.61(19) . 2_566
C4 C4 C5 C1 -0.2(4) 2_566 2_566
C3 C4 C5 C1 179.7(2) . 2_566
N1 C6 C7 C12 -34.3(3) . .
C13 C6 C7 C12 -152.8(2) . .
C19 C6 C7 C12 81.0(3) . .
N1 C6 C7 C8 146.1(2) . .
C13 C6 C7 C8 27.6(3) . .
C19 C6 C7 C8 -98.6(3) . .
C12 C7 C8 C9 -0.7(4) . .
C6 C7 C8 C9 179.0(3) . .
C7 C8 C9 C10 0.2(5) . .
C8 C9 C10 C11 0.6(5) . .
C9 C10 C11 C12 -0.9(5) . .
C8 C7 C12 C11 0.3(4) . .
C6 C7 C12 C11 -179.3(2) . .
C10 C11 C12 C7 0.4(4) . .
N1 C6 C13 C14 144.9(2) . .
C19 C6 C13 C14 29.5(3) . .
C7 C6 C13 C14 -97.3(2) . .
N1 C6 C13 C18 -40.5(3) . .
C19 C6 C13 C18 -155.8(2) . .
C7 C6 C13 C18 77.3(3) . .
C18 C13 C14 C15 -0.5(4) . .
C6 C13 C14 C15 174.3(2) . .
C13 C14 C15 C16 0.6(5) . .
C14 C15 C16 C17 -0.4(5) . .
C15 C16 C17 C18 -0.1(5) . .
C16 C17 C18 C13 0.3(4) . .
C14 C13 C18 C17 0.0(4) . .
C6 C13 C18 C17 -174.8(2) . .
N1 C6 C19 C24 113.2(2) . .
C13 C6 C19 C24 -129.0(2) . .
C7 C6 C19 C24 -3.9(3) . .
N1 C6 C19 C20 -63.7(3) . .
C13 C6 C19 C20 54.2(3) . .
C7 C6 C19 C20 179.2(2) . .
C24 C19 C20 C21 -0.7(4) . .
C6 C19 C20 C21 176.3(2) . .
C19 C20 C21 C22 0.2(4) . .
C20 C21 C22 C23 0.3(4) . .
C21 C22 C23 C24 -0.3(4) . .
C20 C19 C24 C23 0.7(3) . .
C6 C19 C24 C23 -176.1(2) . .
C22 C23 C24 C19 -0.2(4) . .
C26 N2 C25 O4 1.8(4) . .
C27 N2 C25 O4 -178.3(2) . .
C30 N3 C28 O5 -2.1(4) . .
C29 N3 C28 O5 179.5(3) . .
